data_7717159
loop_
_publ_author_name
'Calder, Ethan D. E.'
'Male, Louise'
'Jupp, Andrew R.'

_publ_section_title
;
 Accessing five- and seven-membered phosphorus-based heterocycles
 <i>via</i> cycloaddition reactions of azophosphines.
;
_journal_issue 36
_journal_name_full 'Dalton transactions (Cambridge, England : 2003)'
_journal_page_first 15032
_journal_page_last 15039
_journal_paper_doi 10.1039/d4dt02248c
_journal_volume 53
_journal_year 2024
_chemical_formula_moiety '2(C23 H37 N2 O2 P)'
_chemical_formula_sum 'C46 H74 N4 O4 P2'
_chemical_formula_weight 809.03
_space_group_crystal_system orthorhombic
_space_group_IT_number 61
_space_group_name_Hall '-P 2ac 2ab'
_space_group_name_H-M_alt 'P b c a'
_atom_sites_solution_hydrogens geom
_atom_sites_solution_primary dual
_audit_creation_date 2024-05-03
_audit_creation_method
;
Olex2 1.5
(compiled 2024.02.16 svn.r378c4104 for OlexSys, GUI svn.r6928)
;
_audit_update_record
;
2024-05-17 deposited with the CCDC.	2024-08-07 downloaded from the CCDC.
;
_cell_angle_alpha 90
_cell_angle_beta 90
_cell_angle_gamma 90
_cell_formula_units_Z 8
_cell_length_a 12.63150(10)
_cell_length_b 23.1136(2)
_cell_length_c 31.6638(3)
_cell_measurement_reflns_used 20434
_cell_measurement_temperature 100.00(10)
_cell_measurement_theta_max 77.8500
_cell_measurement_theta_min 3.8110
_cell_volume 9244.55(14)
_computing_cell_refinement 'CrysAlisPro 1.171.43.93a (Rigaku OD, 2023)'
_computing_data_collection 'CrysAlisPro system (CCD 43.93a 64-bit (release 17-10-2023))'
_computing_data_reduction 'CrysAlisPro 1.171.43.93a (Rigaku OD, 2023)'
_computing_molecular_graphics 'Olex2 1.5 (Dolomanov et al., 2009)'
_computing_publication_material 'Olex2 1.5 (Dolomanov et al., 2009)'
_computing_structure_refinement 'SHELXL 2014/3 (Sheldrick, 2015)'
_computing_structure_solution 'SHELXT 2018/2 (Sheldrick, 2018)'
_diffrn_ambient_environment N~2~
_diffrn_ambient_temperature 100.00(10)
_diffrn_detector 'Hybrid Pixel Array Detector'
_diffrn_detector_area_resol_mean 10.0000
_diffrn_detector_type HyPix
_diffrn_measured_fraction_theta_full 0.982
_diffrn_measured_fraction_theta_max 0.889
_diffrn_measurement_details
;
List of Runs (angles in degrees, time in seconds):

  # Type    Start    End  Width  t~exp~   \w     \q     \k     \f   Frames
#--------------------------------------------------------------------------
  1  \w   -120.00 -35.00   0.50    2.11    --  -47.65 -53.00 137.00  170
  2  \w   -161.00 -77.00   0.50    8.44    --  -90.00 -53.00 137.00  168
  3  \w   -160.00 -83.00   0.50    8.44    --  -90.00-105.00  50.00  154
  4  \w     41.00 107.00   0.50    8.44    --  110.79-105.00  50.00  132
  5  \w     40.00  87.00   0.50    8.44    --  110.79 -73.00 -64.00   94
  6  \w   -120.00 -94.00   0.50    2.11    --  -47.65 -57.00-120.00   52
  7  \w    -32.00  26.00   0.50    2.11    --  -47.65  19.00  60.00  116
  8  \w     94.00 119.00   0.50    2.11    --   47.65  57.00-120.00   50
  9  \w   -156.00-116.00   0.50    8.44    --  -90.00 -99.00-150.00   80
 10  \w   -156.00-125.00   0.50    8.44    --  -90.00 -99.00  30.00   62
 11  \w   -157.00-103.00   0.50    8.44    --  -90.00 -99.00  60.00  108
 12  \w    -65.00 -22.00   0.50    8.44    --  -90.00  57.00 120.00   86
 13  \w     49.00  86.00   0.50    8.44    --  110.79-125.00 -30.00   74
 14  \w     66.00  97.00   0.50    8.44    --  110.79 -77.00 -60.00   62
;
_diffrn_measurement_device 'four-circle diffractometer'
_diffrn_measurement_device_type 'XtaLAB Synergy, Dualflex, HyPix'
_diffrn_measurement_method '\w scans'
_diffrn_orient_matrix_type 'CrysAlisPro convention (1999,Acta A55,543-557)'
_diffrn_orient_matrix_UB_11 0.0632373000
_diffrn_orient_matrix_UB_12 -0.0131989000
_diffrn_orient_matrix_UB_13 -0.0404424000
_diffrn_orient_matrix_UB_21 0.0436956000
_diffrn_orient_matrix_UB_22 0.0622561000
_diffrn_orient_matrix_UB_23 0.0000559000
_diffrn_orient_matrix_UB_31 0.0946616000
_diffrn_orient_matrix_UB_32 -0.0197527000
_diffrn_orient_matrix_UB_33 0.0270884000
_diffrn_radiation_monochromator mirror
_diffrn_radiation_probe x-ray
_diffrn_radiation_type 'Cu K\a'
_diffrn_radiation_wavelength 1.54184
_diffrn_reflns_av_R_equivalents 0.0393
_diffrn_reflns_av_unetI/netI 0.0322
_diffrn_reflns_Laue_measured_fraction_full 0.982
_diffrn_reflns_Laue_measured_fraction_max 0.889
_diffrn_reflns_limit_h_max 16
_diffrn_reflns_limit_h_min -14
_diffrn_reflns_limit_k_max 25
_diffrn_reflns_limit_k_min -29
_diffrn_reflns_limit_l_max 38
_diffrn_reflns_limit_l_min -38
_diffrn_reflns_number 45381
_diffrn_reflns_point_group_measured_fraction_full 0.982
_diffrn_reflns_point_group_measured_fraction_max 0.889
_diffrn_reflns_theta_full 67.684
_diffrn_reflns_theta_max 78.582
_diffrn_reflns_theta_min 3.825
_diffrn_source 'micro-focus sealed X-ray tube'
_diffrn_source_type 'PhotonJet (Cu) X-ray Source'
_exptl_absorpt_coefficient_mu 1.199
_exptl_absorpt_correction_T_max 1.000
_exptl_absorpt_correction_T_min 0.472
_exptl_absorpt_correction_type gaussian
_exptl_absorpt_process_details
;
CrysAlisPro 1.171.43.93a (Rigaku Oxford Diffraction, 2023)
Numerical absorption correction based on gaussian integration over
a multifaceted crystal model
Empirical absorption correction using spherical harmonics,
implemented in SCALE3 ABSPACK scaling algorithm.
;
_exptl_crystal_colour yellow
_exptl_crystal_colour_primary yellow
_exptl_crystal_density_diffrn 1.163
_exptl_crystal_description block
_exptl_crystal_F_000 3520
_exptl_crystal_preparation 'Slow evaporation of hexane'
_exptl_crystal_size_max 0.26
_exptl_crystal_size_mid 0.12
_exptl_crystal_size_min 0.11
_refine_diff_density_max 0.322
_refine_diff_density_min -0.340
_refine_diff_density_rms 0.053
_refine_ls_extinction_method none
_refine_ls_goodness_of_fit_ref 1.043
_refine_ls_hydrogen_treatment constr
_refine_ls_matrix_type full
_refine_ls_number_parameters 527
_refine_ls_number_reflns 8841
_refine_ls_number_restraints 0
_refine_ls_restrained_S_all 1.043
_refine_ls_R_factor_all 0.0511
_refine_ls_R_factor_gt 0.0433
_refine_ls_shift/su_max 0.002
_refine_ls_shift/su_mean 0.000
_refine_ls_structure_factor_coef Fsqd
_refine_ls_weighting_details 'w=1/[\s^2^(Fo^2^)+(0.0709P)^2^+3.0913P] where P=(Fo^2^+2Fc^2^)/3'
_refine_ls_weighting_scheme calc
_refine_ls_wR_factor_gt 0.1159
_refine_ls_wR_factor_ref 0.1213
_reflns_Friedel_coverage 0.000
_reflns_number_gt 7528
_reflns_number_total 8841
_reflns_threshold_expression 'I > 2\s(I)'
_cod_data_source_file d4dt02248c2.cif
_cod_data_source_block edec_108_l_new_gaussian
_cod_database_code 7717159
_shelxl_version_number 2014-3
_chemical_oxdiff_formula 'C23 H37 N2 O2 P1'
_shelx_space_group_comment
;
The symmetry employed for this shelxl refinement is uniquely defined
by the following loop, which should always be used as a source of
symmetry information in preference to the above space-group names.
They are only intended as comments.
;
_shelx_estimated_absorpt_t_max 0.879
_shelx_estimated_absorpt_t_min 0.746
_reflns_odcompleteness_completeness 96.90
_reflns_odcompleteness_iscentric 1
_reflns_odcompleteness_theta 66.97
_olex2_refinement_description
;
1.a Secondary CH2 refined with riding coordinates:
 C22(H22A,H22B), C122(H12D,H12E)
1.b Aromatic/amide H refined with riding coordinates:
 C3(H3), C5(H5), C103(H103), C105(H105)
1.c Idealised Me refined as rotating group:
 C7(H7A,H7B,H7C), C8(H8A,H8B,H8C), C9(H9A,H9B,H9C), C11(H11S,H11T,H11U),
 C12(H12I,H12J,H12K), C13(H13A,H13B,H13C), C15(H15A,H15B,H15C), C16(H16A,H16B,
 H16C), C17(H17A,H17B,H17C), C21(H21A,H21B,H21C), C23(H23A,H23B,H23C),
 C107(H10D,H10E,H10F), C108(H10A,H10B,H10C), C109(H10G,H10H,H10I), C111(H11D,
 H11E,H11F), C112(H11P,H11Q,H11R), C113(H11M,H11N,H11O), C115(H11A,H11B,H11C),
 C116(H11J,H11K,H11L), C117(H11G,H11H,H11I), C121(H12A,H12B,H12C), C123(H12F,
 H12G,H12H)
;
_olex2_submission_special_instructions 'No special instructions were received'
_oxdiff_exptl_absorpt_empirical_details
;
Empirical correction (ABSPACK) includes:
- Absorption correction using spherical harmonics
- Frame scaling
;
_oxdiff_exptl_absorpt_empirical_full_max 2.076
_oxdiff_exptl_absorpt_empirical_full_min 0.677

loop_
_space_group_symop_operation_xyz
'x, y, z'
'-x+1/2, -y, z+1/2'
'-x, y+1/2, -z+1/2'
'x+1/2, -y+1/2, -z'
'-x, -y, -z'
'x-1/2, y, -z-1/2'
'x, -y-1/2, z-1/2'
'-x-1/2, y-1/2, z'

loop_
_atom_site_label
_atom_site_type_symbol
_atom_site_fract_x
_atom_site_fract_y
_atom_site_fract_z
_atom_site_U_iso_or_equiv
_atom_site_adp_type
_atom_site_occupancy
_atom_site_site_symmetry_order
_atom_site_calc_flag
_atom_site_refinement_flags_posn
_atom_site_refinement_flags_adp
_atom_site_refinement_flags_occupancy
_atom_site_disorder_assembly
_atom_site_disorder_group
C1 C 0.19442(11) 0.22106(7) 0.61330(5) 0.0222(3) Uani 1 1 d . . . . .
C2 C 0.14720(12) 0.26920(7) 0.63171(5) 0.0237(3) Uani 1 1 d . . . . .
C3 C 0.04381(12) 0.26388(7) 0.64668(5) 0.0246(3) Uani 1 1 d . . . . .
H3 H 0.0108 0.2963 0.6595 0.030 Uiso 1 1 calc R U . . .
C4 C -0.01238(12) 0.21216(7) 0.64329(5) 0.0249(3) Uani 1 1 d . . . . .
C5 C 0.03722(12) 0.16499(7) 0.62448(5) 0.0254(3) Uani 1 1 d . . . . .
H5 H -0.0002 0.1295 0.6221 0.030 Uiso 1 1 calc R U . . .
C6 C 0.14029(12) 0.16849(7) 0.60898(5) 0.0242(3) Uani 1 1 d . . . . .
C7 C 0.19286(13) 0.11734(7) 0.58844(6) 0.0305(4) Uani 1 1 d . . . . .
H7A H 0.2236 0.1292 0.5614 0.046 Uiso 1 1 calc R U . . .
H7B H 0.1403 0.0868 0.5837 0.046 Uiso 1 1 calc R U . . .
H7C H 0.2490 0.1027 0.6069 0.046 Uiso 1 1 calc R U . . .
C8 C 0.20616(12) 0.32537(7) 0.63629(6) 0.0296(3) Uani 1 1 d . . . . .
H8A H 0.2632 0.3207 0.6570 0.044 Uiso 1 1 calc R U . . .
H8B H 0.1573 0.3556 0.6459 0.044 Uiso 1 1 calc R U . . .
H8C H 0.2364 0.3364 0.6090 0.044 Uiso 1 1 calc R U . . .
C9 C -0.12470(12) 0.20793(8) 0.65913(6) 0.0312(4) Uani 1 1 d . . . . .
H9A H -0.1733 0.2065 0.6350 0.047 Uiso 1 1 calc R U . . .
H9B H -0.1410 0.2418 0.6766 0.047 Uiso 1 1 calc R U . . .
H9C H -0.1327 0.1727 0.6761 0.047 Uiso 1 1 calc R U . . .
C10 C 0.46141(12) 0.18273(8) 0.50015(5) 0.0295(4) Uani 1 1 d . . . . .
C11 C 0.46936(15) 0.12660(8) 0.52597(6) 0.0377(4) Uani 1 1 d . . . . .
H11S H 0.5309 0.1287 0.5448 0.057 Uiso 1 1 calc R U . . .
H11T H 0.4773 0.0936 0.5068 0.057 Uiso 1 1 calc R U . . .
H11U H 0.4049 0.1217 0.5428 0.057 Uiso 1 1 calc R U . . .
C12 C 0.36740(14) 0.17634(9) 0.46957(6) 0.0389(4) Uani 1 1 d . . . . .
H12I H 0.3012 0.1755 0.4857 0.058 Uiso 1 1 calc R U . . .
H12J H 0.3748 0.1403 0.4536 0.058 Uiso 1 1 calc R U . . .
H12K H 0.3664 0.2092 0.4500 0.058 Uiso 1 1 calc R U . . .
C13 C 0.56500(14) 0.19054(9) 0.47549(6) 0.0387(4) Uani 1 1 d . . . . .
H13A H 0.5584 0.2237 0.4564 0.058 Uiso 1 1 calc R U . . .
H13B H 0.5795 0.1556 0.4590 0.058 Uiso 1 1 calc R U . . .
H13C H 0.6233 0.1973 0.4953 0.058 Uiso 1 1 calc R U . . .
C14 C 0.45873(13) 0.31369(8) 0.51695(6) 0.0327(4) Uani 1 1 d . . . . .
C15 C 0.40544(16) 0.32191(9) 0.47384(6) 0.0420(4) Uani 1 1 d . . . . .
H15A H 0.4381 0.2959 0.4532 0.063 Uiso 1 1 calc R U . . .
H15B H 0.4144 0.3621 0.4646 0.063 Uiso 1 1 calc R U . . .
H15C H 0.3298 0.3131 0.4762 0.063 Uiso 1 1 calc R U . . .
C16 C 0.57849(15) 0.32482(9) 0.51365(7) 0.0447(5) Uani 1 1 d . . . . .
H16A H 0.6109 0.3208 0.5416 0.067 Uiso 1 1 calc R U . . .
H16B H 0.5907 0.3641 0.5030 0.067 Uiso 1 1 calc R U . . .
H16C H 0.6102 0.2967 0.4943 0.067 Uiso 1 1 calc R U . . .
C17 C 0.41189(16) 0.35782(8) 0.54807(6) 0.0405(4) Uani 1 1 d . . . . .
H17A H 0.3348 0.3531 0.5493 0.061 Uiso 1 1 calc R U . . .
H17B H 0.4289 0.3971 0.5386 0.061 Uiso 1 1 calc R U . . .
H17C H 0.4420 0.3514 0.5762 0.061 Uiso 1 1 calc R U . . .
C18 C 0.39465(12) 0.21938(7) 0.61565(5) 0.0252(3) Uani 1 1 d . . . . .
C19 C 0.48178(12) 0.22832(7) 0.58967(5) 0.0272(3) Uani 1 1 d . . . . .
C20 C 0.40188(12) 0.19828(7) 0.65984(5) 0.0287(3) Uani 1 1 d . . . . .
C21 C 0.59680(13) 0.22433(9) 0.60211(6) 0.0368(4) Uani 1 1 d . . . . .
H21A H 0.6157 0.1837 0.6068 0.055 Uiso 1 1 calc R U . . .
H21B H 0.6085 0.2464 0.6281 0.055 Uiso 1 1 calc R U . . .
H21C H 0.6409 0.2403 0.5795 0.055 Uiso 1 1 calc R U . . .
C22 C 0.30977(15) 0.18737(9) 0.72473(6) 0.0380(4) Uani 1 1 d . . . . .
H22A H 0.3678 0.2010 0.7432 0.046 Uiso 1 1 calc R U . . .
H22B H 0.3141 0.1447 0.7225 0.046 Uiso 1 1 calc R U . . .
C23 C 0.20446(16) 0.20510(11) 0.74247(6) 0.0461(5) Uani 1 1 d . . . . .
H23A H 0.1482 0.1939 0.7228 0.069 Uiso 1 1 calc R U . . .
H23B H 0.2033 0.2471 0.7465 0.069 Uiso 1 1 calc R U . . .
H23C H 0.1932 0.1858 0.7697 0.069 Uiso 1 1 calc R U . . .
N1 N 0.29949(10) 0.22578(6) 0.59642(4) 0.0240(3) Uani 1 1 d . . . . .
N2 N 0.30339(10) 0.23717(6) 0.55264(4) 0.0252(3) Uani 1 1 d . . . . .
O1 O 0.47427(11) 0.16973(7) 0.67337(4) 0.0465(4) Uani 1 1 d . . . . .
O2 O 0.31831(9) 0.21366(5) 0.68321(3) 0.0313(3) Uani 1 1 d . . . . .
P1 P 0.42852(3) 0.24107(2) 0.53934(2) 0.02431(11) Uani 1 1 d . . . . .
C101 C 0.77971(11) 0.47115(7) 0.63681(5) 0.0236(3) Uani 1 1 d . . . . .
C102 C 0.83779(12) 0.42043(7) 0.63036(5) 0.0238(3) Uani 1 1 d . . . . .
C103 C 0.94226(12) 0.42520(7) 0.61684(5) 0.0260(3) Uani 1 1 d . . . . .
H103 H 0.9825 0.3910 0.6124 0.031 Uiso 1 1 calc R U . . .
C104 C 0.98935(12) 0.47895(8) 0.60964(5) 0.0270(3) Uani 1 1 d . . . . .
C105 C 0.92957(12) 0.52849(7) 0.61660(5) 0.0272(3) Uani 1 1 d . . . . .
H105 H 0.9608 0.5653 0.6118 0.033 Uiso 1 1 calc R U . . .
C106 C 0.82474(12) 0.52556(7) 0.63049(5) 0.0255(3) Uani 1 1 d . . . . .
C107 C 0.76290(14) 0.58026(7) 0.63794(6) 0.0335(4) Uani 1 1 d . . . . .
H10D H 0.7327 0.5937 0.6112 0.050 Uiso 1 1 calc R U . . .
H10E H 0.8100 0.6101 0.6494 0.050 Uiso 1 1 calc R U . . .
H10F H 0.7057 0.5726 0.6581 0.050 Uiso 1 1 calc R U . . .
C108 C 0.78664(12) 0.36222(7) 0.63650(5) 0.0290(3) Uani 1 1 d . . . . .
H10A H 0.7663 0.3576 0.6662 0.044 Uiso 1 1 calc R U . . .
H10B H 0.8368 0.3317 0.6287 0.044 Uiso 1 1 calc R U . . .
H10C H 0.7235 0.3594 0.6186 0.044 Uiso 1 1 calc R U . . .
C109 C 1.10330(13) 0.48330(9) 0.59602(6) 0.0377(4) Uani 1 1 d . . . . .
H10G H 1.1109 0.5146 0.5754 0.056 Uiso 1 1 calc R U . . .
H10H H 1.1253 0.4467 0.5831 0.056 Uiso 1 1 calc R U . . .
H10I H 1.1478 0.4914 0.6207 0.056 Uiso 1 1 calc R U . . .
C110 C 0.49239(13) 0.51571(8) 0.74061(5) 0.0308(4) Uani 1 1 d . . . . .
C111 C 0.54124(15) 0.57071(8) 0.72175(6) 0.0363(4) Uani 1 1 d . . . . .
H11D H 0.6185 0.5669 0.7212 0.054 Uiso 1 1 calc R U . . .
H11E H 0.5216 0.6041 0.7391 0.054 Uiso 1 1 calc R U . . .
H11F H 0.5148 0.5762 0.6929 0.054 Uiso 1 1 calc R U . . .
C112 C 0.54008(18) 0.50577(10) 0.78423(6) 0.0456(5) Uani 1 1 d . . . . .
H11P H 0.5036 0.4735 0.7980 0.068 Uiso 1 1 calc R U . . .
H11Q H 0.5318 0.5408 0.8013 0.068 Uiso 1 1 calc R U . . .
H11R H 0.6155 0.4966 0.7814 0.068 Uiso 1 1 calc R U . . .
C113 C 0.37203(15) 0.52532(9) 0.74356(7) 0.0457(5) Uani 1 1 d . . . . .
H11M H 0.3424 0.5290 0.7151 0.069 Uiso 1 1 calc R U . . .
H11N H 0.3578 0.5608 0.7596 0.069 Uiso 1 1 calc R U . . .
H11O H 0.3392 0.4923 0.7579 0.069 Uiso 1 1 calc R U . . .
C114 C 0.48760(12) 0.38420(7) 0.72364(5) 0.0281(3) Uani 1 1 d . . . . .
C115 C 0.49947(14) 0.34287(8) 0.68608(6) 0.0336(4) Uani 1 1 d . . . . .
H11A H 0.4493 0.3538 0.6639 0.050 Uiso 1 1 calc R U . . .
H11B H 0.4849 0.3032 0.6953 0.050 Uiso 1 1 calc R U . . .
H11C H 0.5718 0.3452 0.6751 0.050 Uiso 1 1 calc R U . . .
C116 C 0.37333(14) 0.38164(9) 0.74008(7) 0.0404(4) Uani 1 1 d . . . . .
H11J H 0.3676 0.4044 0.7661 0.061 Uiso 1 1 calc R U . . .
H11K H 0.3541 0.3413 0.7459 0.061 Uiso 1 1 calc R U . . .
H11L H 0.3253 0.3975 0.7187 0.061 Uiso 1 1 calc R U . . .
C117 C 0.56512(16) 0.36477(9) 0.75814(6) 0.0415(4) Uani 1 1 d . . . . .
H11G H 0.6379 0.3699 0.7481 0.062 Uiso 1 1 calc R U . . .
H11H H 0.5529 0.3239 0.7647 0.062 Uiso 1 1 calc R U . . .
H11I H 0.5540 0.3881 0.7836 0.062 Uiso 1 1 calc R U . . .
C118 C 0.58236(11) 0.47473(7) 0.62804(5) 0.0235(3) Uani 1 1 d . . . . .
C119 C 0.48902(12) 0.47069(7) 0.65108(5) 0.0244(3) Uani 1 1 d . . . . .
C120 C 0.58689(12) 0.48874(7) 0.58226(5) 0.0264(3) Uani 1 1 d . . . . .
C121 C 0.37785(12) 0.47314(8) 0.63405(6) 0.0314(4) Uani 1 1 d . . . . .
H12A H 0.3361 0.4415 0.6462 0.047 Uiso 1 1 calc R U . . .
H12B H 0.3795 0.4692 0.6032 0.047 Uiso 1 1 calc R U . . .
H12C H 0.3456 0.5103 0.6416 0.047 Uiso 1 1 calc R U . . .
C122 C 0.68368(14) 0.47565(8) 0.51833(5) 0.0343(4) Uani 1 1 d . . . . .
H12D H 0.6163 0.4861 0.5043 0.041 Uiso 1 1 calc R U . . .
H12E H 0.7148 0.4424 0.5031 0.041 Uiso 1 1 calc R U . . .
C123 C 0.75858(17) 0.52617(9) 0.51662(6) 0.0449(5) Uani 1 1 d . . . . .
H12F H 0.7744 0.5355 0.4871 0.067 Uiso 1 1 calc R U . . .
H12G H 0.8243 0.5162 0.5314 0.067 Uiso 1 1 calc R U . . .
H12H H 0.7258 0.5598 0.5303 0.067 Uiso 1 1 calc R U . . .
N101 N 0.67233(10) 0.46588(6) 0.65054(4) 0.0240(3) Uani 1 1 d . . . . .
N102 N 0.65775(10) 0.45562(6) 0.69428(4) 0.0251(3) Uani 1 1 d . . . . .
O101 O 0.52737(10) 0.52252(6) 0.56528(4) 0.0373(3) Uani 1 1 d . . . . .
O102 O 0.66306(9) 0.45945(5) 0.56205(3) 0.0285(3) Uani 1 1 d . . . . .
P101 P 0.53005(3) 0.45660(2) 0.70319(2) 0.02288(11) Uani 1 1 d . . . . .

loop_
_atom_site_aniso_label
_atom_site_aniso_U_11
_atom_site_aniso_U_22
_atom_site_aniso_U_33
_atom_site_aniso_U_23
_atom_site_aniso_U_13
_atom_site_aniso_U_12
C1 0.0146(6) 0.0293(8) 0.0227(7) 0.0013(6) 0.0002(5) 0.0001(6)
C2 0.0185(7) 0.0284(8) 0.0241(7) 0.0015(6) -0.0021(6) -0.0010(6)
C3 0.0178(7) 0.0306(8) 0.0254(7) -0.0014(6) -0.0002(6) 0.0023(6)
C4 0.0197(7) 0.0303(8) 0.0246(7) 0.0028(6) -0.0012(6) -0.0008(6)
C5 0.0218(7) 0.0269(8) 0.0275(7) 0.0021(6) -0.0013(6) -0.0036(6)
C6 0.0200(7) 0.0280(8) 0.0246(7) 0.0014(6) -0.0006(6) 0.0001(6)
C7 0.0254(8) 0.0278(8) 0.0383(9) -0.0014(7) 0.0035(7) -0.0005(6)
C8 0.0198(7) 0.0292(8) 0.0399(9) -0.0039(7) 0.0011(7) -0.0022(6)
C9 0.0210(8) 0.0352(9) 0.0373(9) 0.0012(7) 0.0033(7) -0.0017(6)
C10 0.0211(7) 0.0348(9) 0.0326(8) -0.0030(7) 0.0048(6) -0.0008(6)
C11 0.0357(9) 0.0333(9) 0.0440(10) -0.0025(8) 0.0088(8) 0.0033(7)
C12 0.0293(9) 0.0504(11) 0.0368(9) -0.0106(9) 0.0001(7) -0.0022(8)
C13 0.0286(9) 0.0434(11) 0.0442(10) -0.0067(9) 0.0115(8) -0.0010(8)
C14 0.0275(8) 0.0333(9) 0.0372(9) 0.0006(7) 0.0089(7) -0.0028(7)
C15 0.0435(11) 0.0410(11) 0.0416(10) 0.0106(9) 0.0091(8) 0.0036(8)
C16 0.0331(10) 0.0407(11) 0.0603(12) -0.0043(9) 0.0151(9) -0.0122(8)
C17 0.0423(10) 0.0314(9) 0.0477(10) 0.0004(8) 0.0135(8) -0.0013(8)
C18 0.0180(7) 0.0263(8) 0.0311(8) -0.0017(7) -0.0030(6) 0.0014(6)
C19 0.0177(7) 0.0323(8) 0.0316(8) -0.0021(7) 0.0001(6) 0.0007(6)
C20 0.0221(7) 0.0316(8) 0.0325(8) -0.0012(7) -0.0026(6) 0.0028(6)
C21 0.0190(8) 0.0489(11) 0.0425(10) -0.0004(9) -0.0024(7) 0.0017(7)
C22 0.0356(9) 0.0496(11) 0.0289(8) 0.0095(8) -0.0018(7) 0.0037(8)
C23 0.0364(10) 0.0669(14) 0.0349(10) 0.0107(10) 0.0025(8) 0.0013(9)
N1 0.0167(6) 0.0299(7) 0.0253(6) 0.0022(5) -0.0001(5) -0.0005(5)
N2 0.0189(6) 0.0319(7) 0.0248(6) 0.0016(5) 0.0013(5) -0.0005(5)
O1 0.0373(7) 0.0637(10) 0.0383(7) 0.0095(7) -0.0034(6) 0.0213(7)
O2 0.0261(6) 0.0413(7) 0.0265(6) 0.0051(5) -0.0008(5) 0.0065(5)
P1 0.01604(18) 0.0287(2) 0.0282(2) -0.00019(16) 0.00210(14) -0.00075(14)
C101 0.0155(7) 0.0315(8) 0.0237(7) 0.0005(6) 0.0014(6) -0.0007(6)
C102 0.0178(7) 0.0288(8) 0.0247(7) 0.0000(6) -0.0006(6) -0.0008(6)
C103 0.0179(7) 0.0316(8) 0.0285(8) -0.0014(7) -0.0002(6) 0.0029(6)
C104 0.0177(7) 0.0367(9) 0.0266(8) 0.0012(7) 0.0000(6) -0.0014(6)
C105 0.0209(7) 0.0320(9) 0.0287(8) 0.0028(7) 0.0004(6) -0.0048(6)
C106 0.0204(7) 0.0293(8) 0.0268(8) 0.0007(6) 0.0007(6) -0.0002(6)
C107 0.0279(8) 0.0273(8) 0.0454(10) 0.0019(7) 0.0057(7) 0.0012(7)
C108 0.0223(7) 0.0281(8) 0.0366(8) -0.0007(7) 0.0014(6) -0.0009(6)
C109 0.0208(8) 0.0443(11) 0.0479(10) 0.0018(9) 0.0064(7) -0.0013(7)
C110 0.0251(8) 0.0344(9) 0.0328(9) -0.0020(7) 0.0070(7) -0.0040(7)
C111 0.0392(10) 0.0311(9) 0.0385(9) -0.0048(8) 0.0073(8) -0.0067(7)
C112 0.0616(13) 0.0454(11) 0.0298(9) -0.0058(9) 0.0030(9) -0.0038(10)
C113 0.0301(10) 0.0400(11) 0.0670(13) -0.0125(10) 0.0167(9) -0.0016(8)
C114 0.0210(7) 0.0307(8) 0.0325(8) 0.0027(7) 0.0031(6) -0.0035(6)
C115 0.0288(8) 0.0301(9) 0.0418(9) -0.0014(7) 0.0031(7) -0.0038(7)
C116 0.0292(9) 0.0391(10) 0.0531(11) 0.0025(9) 0.0146(8) -0.0079(7)
C117 0.0416(10) 0.0414(11) 0.0414(10) 0.0112(9) -0.0058(8) -0.0042(8)
C118 0.0165(7) 0.0260(8) 0.0281(8) 0.0000(6) -0.0010(6) 0.0007(5)
C119 0.0170(7) 0.0283(8) 0.0279(8) 0.0010(6) -0.0004(6) 0.0002(6)
C120 0.0199(7) 0.0300(8) 0.0294(8) 0.0003(7) -0.0007(6) -0.0001(6)
C121 0.0188(7) 0.0401(10) 0.0353(8) 0.0035(7) -0.0022(6) 0.0006(7)
C122 0.0295(9) 0.0483(11) 0.0250(8) 0.0002(7) 0.0023(7) -0.0005(7)
C123 0.0458(11) 0.0511(12) 0.0376(10) 0.0040(9) 0.0105(9) -0.0059(9)
N101 0.0159(6) 0.0307(7) 0.0254(6) 0.0018(5) 0.0005(5) -0.0004(5)
N102 0.0183(6) 0.0333(7) 0.0236(6) 0.0020(5) 0.0008(5) -0.0020(5)
O101 0.0324(7) 0.0457(8) 0.0339(6) 0.0079(6) -0.0004(5) 0.0126(5)
O102 0.0226(5) 0.0380(6) 0.0249(5) 0.0002(5) 0.0017(4) 0.0025(5)
P101 0.01511(18) 0.0282(2) 0.0254(2) 0.00038(16) 0.00117(14) -0.00210(14)

loop_
_atom_type_symbol
_atom_type_description
_atom_type_scat_dispersion_real
_atom_type_scat_dispersion_imag
_atom_type_scat_source
C C 0.0181 0.0091 'International Tables Vol C Tables 4.2.6.8 and 6.1.1.4'
H H 0.0000 0.0000 'International Tables Vol C Tables 4.2.6.8 and 6.1.1.4'
N N 0.0311 0.0180 'International Tables Vol C Tables 4.2.6.8 and 6.1.1.4'
O O 0.0492 0.0322 'International Tables Vol C Tables 4.2.6.8 and 6.1.1.4'
P P 0.2955 0.4335 'International Tables Vol C Tables 4.2.6.8 and 6.1.1.4'

loop_
_exptl_crystal_face_index_h
_exptl_crystal_face_index_k
_exptl_crystal_face_index_l
_exptl_crystal_face_perp_dist
7 -3 8 0.1169
-2 -7 18 0.0754
1 -12 -12 0.0450
6 -6 9 0.1165
-6 4 -12 0.1044
0 14 7 0.0619
-6 -5 13 0.0814
-6 -3 13 0.0869
3 11 -12 0.0723
-3 -14 2 0.0372
-1 -15 4 0.0507
2 6 -19 0.0421
5 -11 2 0.0816

loop_
_geom_angle_atom_site_label_1
_geom_angle_atom_site_label_2
_geom_angle_atom_site_label_3
_geom_angle
_geom_angle_site_symmetry_1
_geom_angle_site_symmetry_3
_geom_angle_publ_flag
C2 C1 C6 121.71(14) . . ?
C2 C1 N1 119.47(14) . . ?
C6 C1 N1 118.75(13) . . ?
C1 C2 C3 118.27(14) . . ?
C1 C2 C8 121.26(14) . . ?
C3 C2 C8 120.46(14) . . ?
C2 C3 H3 119.1 . . ?
C4 C3 C2 121.73(15) . . ?
C4 C3 H3 119.1 . . ?
C3 C4 C9 120.59(14) . . ?
C5 C4 C3 118.40(14) . . ?
C5 C4 C9 121.01(14) . . ?
C4 C5 H5 119.1 . . ?
C4 C5 C6 121.72(15) . . ?
C6 C5 H5 119.1 . . ?
C1 C6 C7 120.57(14) . . ?
C5 C6 C1 118.16(14) . . ?
C5 C6 C7 121.27(14) . . ?
C6 C7 H7A 109.5 . . ?
C6 C7 H7B 109.5 . . ?
C6 C7 H7C 109.5 . . ?
H7A C7 H7B 109.5 . . ?
H7A C7 H7C 109.5 . . ?
H7B C7 H7C 109.5 . . ?
C2 C8 H8A 109.5 . . ?
C2 C8 H8B 109.5 . . ?
C2 C8 H8C 109.5 . . ?
H8A C8 H8B 109.5 . . ?
H8A C8 H8C 109.5 . . ?
H8B C8 H8C 109.5 . . ?
C4 C9 H9A 109.5 . . ?
C4 C9 H9B 109.5 . . ?
C4 C9 H9C 109.5 . . ?
H9A C9 H9B 109.5 . . ?
H9A C9 H9C 109.5 . . ?
H9B C9 H9C 109.5 . . ?
C11 C10 C12 107.70(15) . . ?
C11 C10 P1 105.59(12) . . ?
C12 C10 P1 108.28(12) . . ?
C13 C10 C11 108.32(15) . . ?
C13 C10 C12 110.44(15) . . ?
C13 C10 P1 116.11(12) . . ?
C10 C11 H11S 109.5 . . ?
C10 C11 H11T 109.5 . . ?
C10 C11 H11U 109.5 . . ?
H11S C11 H11T 109.5 . . ?
H11S C11 H11U 109.5 . . ?
H11T C11 H11U 109.5 . . ?
C10 C12 H12I 109.5 . . ?
C10 C12 H12J 109.5 . . ?
C10 C12 H12K 109.5 . . ?
H12I C12 H12J 109.5 . . ?
H12I C12 H12K 109.5 . . ?
H12J C12 H12K 109.5 . . ?
C10 C13 H13A 109.5 . . ?
C10 C13 H13B 109.5 . . ?
C10 C13 H13C 109.5 . . ?
H13A C13 H13B 109.5 . . ?
H13A C13 H13C 109.5 . . ?
H13B C13 H13C 109.5 . . ?
C15 C14 C16 110.52(16) . . ?
C15 C14 C17 108.63(16) . . ?
C15 C14 P1 111.13(13) . . ?
C16 C14 P1 112.23(13) . . ?
C17 C14 C16 108.14(16) . . ?
C17 C14 P1 105.99(12) . . ?
C14 C15 H15A 109.5 . . ?
C14 C15 H15B 109.5 . . ?
C14 C15 H15C 109.5 . . ?
H15A C15 H15B 109.5 . . ?
H15A C15 H15C 109.5 . . ?
H15B C15 H15C 109.5 . . ?
C14 C16 H16A 109.5 . . ?
C14 C16 H16B 109.5 . . ?
C14 C16 H16C 109.5 . . ?
H16A C16 H16B 109.5 . . ?
H16A C16 H16C 109.5 . . ?
H16B C16 H16C 109.5 . . ?
C14 C17 H17A 109.5 . . ?
C14 C17 H17B 109.5 . . ?
C14 C17 H17C 109.5 . . ?
H17A C17 H17B 109.5 . . ?
H17A C17 H17C 109.5 . . ?
H17B C17 H17C 109.5 . . ?
C19 C18 C20 123.93(14) . . ?
N1 C18 C19 114.84(14) . . ?
N1 C18 C20 120.92(14) . . ?
C18 C19 C21 126.82(15) . . ?
C18 C19 P1 105.01(11) . . ?
C21 C19 P1 128.08(13) . . ?
O1 C20 C18 124.13(15) . . ?
O1 C20 O2 123.19(16) . . ?
O2 C20 C18 112.68(13) . . ?
C19 C21 H21A 109.5 . . ?
C19 C21 H21B 109.5 . . ?
C19 C21 H21C 109.5 . . ?
H21A C21 H21B 109.5 . . ?
H21A C21 H21C 109.5 . . ?
H21B C21 H21C 109.5 . . ?
H22A C22 H22B 108.6 . . ?
C23 C22 H22A 110.3 . . ?
C23 C22 H22B 110.3 . . ?
O2 C22 H22A 110.3 . . ?
O2 C22 H22B 110.3 . . ?
O2 C22 C23 106.88(14) . . ?
C22 C23 H23A 109.5 . . ?
C22 C23 H23B 109.5 . . ?
C22 C23 H23C 109.5 . . ?
H23A C23 H23B 109.5 . . ?
H23A C23 H23C 109.5 . . ?
H23B C23 H23C 109.5 . . ?
C18 N1 C1 130.12(13) . . ?
C18 N1 N2 115.50(12) . . ?
N2 N1 C1 114.35(11) . . ?
N1 N2 P1 107.25(9) . . ?
C20 O2 C22 116.63(13) . . ?
C14 P1 C10 110.50(8) . . ?
C19 P1 C10 113.24(8) . . ?
C19 P1 C14 114.75(8) . . ?
N2 P1 C10 110.10(7) . . ?
N2 P1 C14 110.20(7) . . ?
N2 P1 C19 97.30(7) . . ?
C102 C101 N101 118.09(14) . . ?
C106 C101 C102 121.41(14) . . ?
C106 C101 N101 120.50(14) . . ?
C101 C102 C108 120.36(13) . . ?
C103 C102 C101 118.43(14) . . ?
C103 C102 C108 121.18(14) . . ?
C102 C103 H103 119.2 . . ?
C102 C103 C104 121.65(15) . . ?
C104 C103 H103 119.2 . . ?
C103 C104 C109 120.88(15) . . ?
C105 C104 C103 118.42(14) . . ?
C105 C104 C109 120.67(15) . . ?
C104 C105 H105 119.2 . . ?
C104 C105 C106 121.68(15) . . ?
C106 C105 H105 119.2 . . ?
C101 C106 C105 118.40(14) . . ?
C101 C106 C107 121.56(14) . . ?
C105 C106 C107 120.04(15) . . ?
C106 C107 H10D 109.5 . . ?
C106 C107 H10E 109.5 . . ?
C106 C107 H10F 109.5 . . ?
H10D C107 H10E 109.5 . . ?
H10D C107 H10F 109.5 . . ?
H10E C107 H10F 109.5 . . ?
C102 C108 H10A 109.5 . . ?
C102 C108 H10B 109.5 . . ?
C102 C108 H10C 109.5 . . ?
H10A C108 H10B 109.5 . . ?
H10A C108 H10C 109.5 . . ?
H10B C108 H10C 109.5 . . ?
C104 C109 H10G 109.5 . . ?
C104 C109 H10H 109.5 . . ?
C104 C109 H10I 109.5 . . ?
H10G C109 H10H 109.5 . . ?
H10G C109 H10I 109.5 . . ?
H10H C109 H10I 109.5 . . ?
C111 C110 C113 107.53(15) . . ?
C111 C110 P101 104.86(11) . . ?
C112 C110 C111 108.59(15) . . ?
C112 C110 C113 110.91(16) . . ?
C112 C110 P101 111.32(13) . . ?
C113 C110 P101 113.28(13) . . ?
C110 C111 H11D 109.5 . . ?
C110 C111 H11E 109.5 . . ?
C110 C111 H11F 109.5 . . ?
H11D C111 H11E 109.5 . . ?
H11D C111 H11F 109.5 . . ?
H11E C111 H11F 109.5 . . ?
C110 C112 H11P 109.5 . . ?
C110 C112 H11Q 109.5 . . ?
C110 C112 H11R 109.5 . . ?
H11P C112 H11Q 109.5 . . ?
H11P C112 H11R 109.5 . . ?
H11Q C112 H11R 109.5 . . ?
C110 C113 H11M 109.5 . . ?
C110 C113 H11N 109.5 . . ?
C110 C113 H11O 109.5 . . ?
H11M C113 H11N 109.5 . . ?
H11M C113 H11O 109.5 . . ?
H11N C113 H11O 109.5 . . ?
C115 C114 C116 109.33(14) . . ?
C115 C114 C117 107.91(15) . . ?
C115 C114 P101 105.11(11) . . ?
C116 C114 P101 114.88(12) . . ?
C117 C114 C116 110.32(15) . . ?
C117 C114 P101 108.97(12) . . ?
C114 C115 H11A 109.5 . . ?
C114 C115 H11B 109.5 . . ?
C114 C115 H11C 109.5 . . ?
H11A C115 H11B 109.5 . . ?
H11A C115 H11C 109.5 . . ?
H11B C115 H11C 109.5 . . ?
C114 C116 H11J 109.5 . . ?
C114 C116 H11K 109.5 . . ?
C114 C116 H11L 109.5 . . ?
H11J C116 H11K 109.5 . . ?
H11J C116 H11L 109.5 . . ?
H11K C116 H11L 109.5 . . ?
C114 C117 H11G 109.5 . . ?
C114 C117 H11H 109.5 . . ?
C114 C117 H11I 109.5 . . ?
H11G C117 H11H 109.5 . . ?
H11G C117 H11I 109.5 . . ?
H11H C117 H11I 109.5 . . ?
C119 C118 C120 124.00(14) . . ?
N101 C118 C119 115.15(14) . . ?
N101 C118 C120 120.84(13) . . ?
C118 C119 C121 126.94(15) . . ?
C118 C119 P101 104.75(11) . . ?
C121 C119 P101 128.14(12) . . ?
O101 C120 C118 123.36(15) . . ?
O101 C120 O102 124.08(15) . . ?
O102 C120 C118 112.55(13) . . ?
C119 C121 H12A 109.5 . . ?
C119 C121 H12B 109.5 . . ?
C119 C121 H12C 109.5 . . ?
H12A C121 H12B 109.5 . . ?
H12A C121 H12C 109.5 . . ?
H12B C121 H12C 109.5 . . ?
H12D C122 H12E 108.1 . . ?
C123 C122 H12D 109.6 . . ?
C123 C122 H12E 109.6 . . ?
O102 C122 H12D 109.6 . . ?
O102 C122 H12E 109.6 . . ?
O102 C122 C123 110.26(14) . . ?
C122 C123 H12F 109.5 . . ?
C122 C123 H12G 109.5 . . ?
C122 C123 H12H 109.5 . . ?
H12F C123 H12G 109.5 . . ?
H12F C123 H12H 109.5 . . ?
H12G C123 H12H 109.5 . . ?
C118 N101 C101 128.48(13) . . ?
C118 N101 N102 115.44(12) . . ?
N102 N101 C101 115.77(12) . . ?
N101 N102 P101 107.10(9) . . ?
C120 O102 C122 116.89(13) . . ?
C110 P101 C114 111.16(7) . . ?
C119 P101 C110 112.58(8) . . ?
C119 P101 C114 113.90(8) . . ?
N102 P101 C110 111.71(7) . . ?
N102 P101 C114 109.22(7) . . ?
N102 P101 C119 97.54(7) . . ?

loop_
_geom_bond_atom_site_label_1
_geom_bond_atom_site_label_2
_geom_bond_distance
_geom_bond_site_symmetry_2
_geom_bond_publ_flag
C1 C2 1.391(2) . ?
C1 C6 1.401(2) . ?
C1 N1 1.4349(18) . ?
C2 C3 1.395(2) . ?
C2 C8 1.504(2) . ?
C3 H3 0.9500 . ?
C3 C4 1.394(2) . ?
C4 C5 1.392(2) . ?
C4 C9 1.508(2) . ?
C5 H5 0.9500 . ?
C5 C6 1.394(2) . ?
C6 C7 1.504(2) . ?
C7 H7A 0.9800 . ?
C7 H7B 0.9800 . ?
C7 H7C 0.9800 . ?
C8 H8A 0.9800 . ?
C8 H8B 0.9800 . ?
C8 H8C 0.9800 . ?
C9 H9A 0.9800 . ?
C9 H9B 0.9800 . ?
C9 H9C 0.9800 . ?
C10 C11 1.537(3) . ?
C10 C12 1.539(2) . ?
C10 C13 1.534(2) . ?
C10 P1 1.8790(17) . ?
C11 H11S 0.9800 . ?
C11 H11T 0.9800 . ?
C11 H11U 0.9800 . ?
C12 H12I 0.9800 . ?
C12 H12J 0.9800 . ?
C12 H12K 0.9800 . ?
C13 H13A 0.9800 . ?
C13 H13B 0.9800 . ?
C13 H13C 0.9800 . ?
C14 C15 1.534(3) . ?
C14 C16 1.538(2) . ?
C14 C17 1.537(3) . ?
C14 P1 1.8618(18) . ?
C15 H15A 0.9800 . ?
C15 H15B 0.9800 . ?
C15 H15C 0.9800 . ?
C16 H16A 0.9800 . ?
C16 H16B 0.9800 . ?
C16 H16C 0.9800 . ?
C17 H17A 0.9800 . ?
C17 H17B 0.9800 . ?
C17 H17C 0.9800 . ?
C18 C19 1.390(2) . ?
C18 C20 1.485(2) . ?
C18 N1 1.3556(19) . ?
C19 C21 1.508(2) . ?
C19 P1 1.7547(17) . ?
C20 O1 1.206(2) . ?
C20 O2 1.337(2) . ?
C21 H21A 0.9800 . ?
C21 H21B 0.9800 . ?
C21 H21C 0.9800 . ?
C22 H22A 0.9900 . ?
C22 H22B 0.9900 . ?
C22 C23 1.501(3) . ?
C22 O2 1.452(2) . ?
C23 H23A 0.9800 . ?
C23 H23B 0.9800 . ?
C23 H23C 0.9800 . ?
N1 N2 1.4117(18) . ?
N2 P1 1.6382(13) . ?
C101 C102 1.398(2) . ?
C101 C106 1.395(2) . ?
C101 N101 1.4295(19) . ?
C102 C103 1.392(2) . ?
C102 C108 1.505(2) . ?
C103 H103 0.9500 . ?
C103 C104 1.396(2) . ?
C104 C105 1.389(2) . ?
C104 C109 1.506(2) . ?
C105 H105 0.9500 . ?
C105 C106 1.397(2) . ?
C106 C107 1.505(2) . ?
C107 H10D 0.9800 . ?
C107 H10E 0.9800 . ?
C107 H10F 0.9800 . ?
C108 H10A 0.9800 . ?
C108 H10B 0.9800 . ?
C108 H10C 0.9800 . ?
C109 H10G 0.9800 . ?
C109 H10H 0.9800 . ?
C109 H10I 0.9800 . ?
C110 C111 1.534(2) . ?
C110 C112 1.524(3) . ?
C110 C113 1.539(2) . ?
C110 P101 1.8700(18) . ?
C111 H11D 0.9800 . ?
C111 H11E 0.9800 . ?
C111 H11F 0.9800 . ?
C112 H11P 0.9800 . ?
C112 H11Q 0.9800 . ?
C112 H11R 0.9800 . ?
C113 H11M 0.9800 . ?
C113 H11N 0.9800 . ?
C113 H11O 0.9800 . ?
C114 C115 1.533(2) . ?
C114 C116 1.536(2) . ?
C114 C117 1.534(2) . ?
C114 P101 1.8728(17) . ?
C115 H11A 0.9800 . ?
C115 H11B 0.9800 . ?
C115 H11C 0.9800 . ?
C116 H11J 0.9800 . ?
C116 H11K 0.9800 . ?
C116 H11L 0.9800 . ?
C117 H11G 0.9800 . ?
C117 H11H 0.9800 . ?
C117 H11I 0.9800 . ?
C118 C119 1.390(2) . ?
C118 C120 1.487(2) . ?
C118 N101 1.3567(19) . ?
C119 C121 1.505(2) . ?
C119 P101 1.7598(16) . ?
C120 O101 1.210(2) . ?
C120 O102 1.3392(19) . ?
C121 H12A 0.9800 . ?
C121 H12B 0.9800 . ?
C121 H12C 0.9800 . ?
C122 H12D 0.9900 . ?
C122 H12E 0.9900 . ?
C122 C123 1.504(3) . ?
C122 O102 1.457(2) . ?
C123 H12F 0.9800 . ?
C123 H12G 0.9800 . ?
C123 H12H 0.9800 . ?
N101 N102 1.4170(18) . ?
N102 P101 1.6376(13) . ?

loop_
_geom_torsion_atom_site_label_1
_geom_torsion_atom_site_label_2
_geom_torsion_atom_site_label_3
_geom_torsion_atom_site_label_4
_geom_torsion
_geom_torsion_site_symmetry_1
_geom_torsion_site_symmetry_2
_geom_torsion_site_symmetry_3
_geom_torsion_site_symmetry_4
_geom_torsion_publ_flag
C1 C2 C3 C4 -0.5(2) . . . . ?
C1 N1 N2 P1 179.97(11) . . . . ?
C2 C1 C6 C5 -1.3(2) . . . . ?
C2 C1 C6 C7 179.23(14) . . . . ?
C2 C1 N1 C18 86.8(2) . . . . ?
C2 C1 N1 N2 -95.39(16) . . . . ?
C2 C3 C4 C5 0.1(2) . . . . ?
C2 C3 C4 C9 -179.01(15) . . . . ?
C3 C4 C5 C6 -0.3(2) . . . . ?
C4 C5 C6 C1 0.9(2) . . . . ?
C4 C5 C6 C7 -179.60(15) . . . . ?
C6 C1 C2 C3 1.1(2) . . . . ?
C6 C1 C2 C8 179.84(14) . . . . ?
C6 C1 N1 C18 -96.17(19) . . . . ?
C6 C1 N1 N2 81.68(17) . . . . ?
C8 C2 C3 C4 -179.28(15) . . . . ?
C9 C4 C5 C6 178.79(15) . . . . ?
C11 C10 P1 C14 161.63(11) . . . . ?
C11 C10 P1 C19 31.32(13) . . . . ?
C11 C10 P1 N2 -76.40(12) . . . . ?
C12 C10 P1 C14 -83.24(13) . . . . ?
C12 C10 P1 C19 146.45(12) . . . . ?
C12 C10 P1 N2 38.72(14) . . . . ?
C13 C10 P1 C14 41.61(16) . . . . ?
C13 C10 P1 C19 -88.70(15) . . . . ?
C13 C10 P1 N2 163.58(13) . . . . ?
C15 C14 P1 C10 52.81(14) . . . . ?
C15 C14 P1 C19 -177.68(12) . . . . ?
C15 C14 P1 N2 -69.10(14) . . . . ?
C16 C14 P1 C10 -71.52(15) . . . . ?
C16 C14 P1 C19 57.99(15) . . . . ?
C16 C14 P1 N2 166.57(13) . . . . ?
C17 C14 P1 C10 170.65(12) . . . . ?
C17 C14 P1 C19 -59.85(14) . . . . ?
C17 C14 P1 N2 48.74(14) . . . . ?
C18 C19 P1 C10 -113.74(12) . . . . ?
C18 C19 P1 C14 118.12(12) . . . . ?
C18 C19 P1 N2 1.87(13) . . . . ?
C18 C20 O2 C22 170.38(15) . . . . ?
C18 N1 N2 P1 -1.86(16) . . . . ?
C19 C18 C20 O1 -25.1(3) . . . . ?
C19 C18 C20 O2 155.76(16) . . . . ?
C19 C18 N1 C1 -178.65(15) . . . . ?
C19 C18 N1 N2 3.5(2) . . . . ?
C20 C18 C19 C21 -6.5(3) . . . . ?
C20 C18 C19 P1 170.38(13) . . . . ?
C20 C18 N1 C1 7.5(3) . . . . ?
C20 C18 N1 N2 -170.31(14) . . . . ?
C21 C19 P1 C10 63.05(18) . . . . ?
C21 C19 P1 C14 -65.09(18) . . . . ?
C21 C19 P1 N2 178.66(16) . . . . ?
C23 C22 O2 C20 -173.05(16) . . . . ?
N1 C1 C2 C3 178.04(13) . . . . ?
N1 C1 C2 C8 -3.2(2) . . . . ?
N1 C1 C6 C5 -178.25(13) . . . . ?
N1 C1 C6 C7 2.2(2) . . . . ?
N1 C18 C19 C21 179.91(16) . . . . ?
N1 C18 C19 P1 -3.25(18) . . . . ?
N1 C18 C20 O1 148.14(18) . . . . ?
N1 C18 C20 O2 -31.0(2) . . . . ?
N1 N2 P1 C10 117.96(11) . . . . ?
N1 N2 P1 C14 -119.89(11) . . . . ?
N1 N2 P1 C19 -0.10(12) . . . . ?
O1 C20 O2 C22 -8.8(3) . . . . ?
C101 C102 C103 C104 -0.1(2) . . . . ?
C101 N101 N102 P101 175.35(11) . . . . ?
C102 C101 C106 C105 1.3(2) . . . . ?
C102 C101 C106 C107 -179.21(15) . . . . ?
C102 C101 N101 C118 -106.51(19) . . . . ?
C102 C101 N101 N102 80.28(17) . . . . ?
C102 C103 C104 C105 0.5(2) . . . . ?
C102 C103 C104 C109 178.52(15) . . . . ?
C103 C104 C105 C106 0.0(2) . . . . ?
C104 C105 C106 C101 -0.9(2) . . . . ?
C104 C105 C106 C107 179.59(16) . . . . ?
C106 C101 C102 C103 -0.8(2) . . . . ?
C106 C101 C102 C108 -178.69(15) . . . . ?
C106 C101 N101 C118 74.1(2) . . . . ?
C106 C101 N101 N102 -99.16(17) . . . . ?
C108 C102 C103 C104 177.75(15) . . . . ?
C109 C104 C105 C106 -178.00(16) . . . . ?
C111 C110 P101 C114 174.79(11) . . . . ?
C111 C110 P101 C119 -56.06(14) . . . . ?
C111 C110 P101 N102 52.51(14) . . . . ?
C112 C110 P101 C114 57.56(15) . . . . ?
C112 C110 P101 C119 -173.29(13) . . . . ?
C112 C110 P101 N102 -64.72(14) . . . . ?
C113 C110 P101 C114 -68.25(15) . . . . ?
C113 C110 P101 C119 60.91(15) . . . . ?
C113 C110 P101 N102 169.48(13) . . . . ?
C115 C114 P101 C110 167.15(11) . . . . ?
C115 C114 P101 C119 38.70(13) . . . . ?
C115 C114 P101 N102 -69.15(12) . . . . ?
C116 C114 P101 C110 46.94(15) . . . . ?
C116 C114 P101 C119 -81.51(14) . . . . ?
C116 C114 P101 N102 170.64(12) . . . . ?
C117 C114 P101 C110 -77.40(14) . . . . ?
C117 C114 P101 C119 154.15(12) . . . . ?
C117 C114 P101 N102 46.30(14) . . . . ?
C118 C119 P101 C110 116.73(12) . . . . ?
C118 C119 P101 C114 -115.55(12) . . . . ?
C118 C119 P101 N102 -0.60(12) . . . . ?
C118 C120 O102 C122 -171.98(13) . . . . ?
C118 N101 N102 P101 1.24(16) . . . . ?
C119 C118 C120 O101 36.3(3) . . . . ?
C119 C118 C120 O102 -143.07(16) . . . . ?
C119 C118 N101 C101 -175.06(15) . . . . ?
C119 C118 N101 N102 -1.8(2) . . . . ?
C120 C118 C119 C121 7.0(3) . . . . ?
C120 C118 C119 P101 -177.44(13) . . . . ?
C120 C118 N101 C101 3.8(2) . . . . ?
C120 C118 N101 N102 177.07(14) . . . . ?
C121 C119 P101 C110 -67.76(17) . . . . ?
C121 C119 P101 C114 59.97(17) . . . . ?
C121 C119 P101 N102 174.92(15) . . . . ?
C123 C122 O102 C120 84.52(18) . . . . ?
N101 C101 C102 C103 179.77(13) . . . . ?
N101 C101 C102 C108 1.9(2) . . . . ?
N101 C101 C106 C105 -179.28(14) . . . . ?
N101 C101 C106 C107 0.2(2) . . . . ?
N101 C118 C119 C121 -174.16(15) . . . . ?
N101 C118 C119 P101 1.42(17) . . . . ?
N101 C118 C120 O101 -142.52(17) . . . . ?
N101 C118 C120 O102 38.1(2) . . . . ?
N101 N102 P101 C110 -118.32(11) . . . . ?
N101 N102 P101 C114 118.30(10) . . . . ?
N101 N102 P101 C119 -0.31(11) . . . . ?
O101 C120 O102 C122 8.7(2) . . . . ?

loop_
_exptl_oxdiff_crystal_face_indexfrac_h
_exptl_oxdiff_crystal_face_indexfrac_k
_exptl_oxdiff_crystal_face_indexfrac_l
_exptl_oxdiff_crystal_face_x
_exptl_oxdiff_crystal_face_y
_exptl_oxdiff_crystal_face_z
7.3010 -3.1903 8.2678 0.1694 0.1209 0.9781
-1.6185 -6.9280 17.7755 -0.7298 -0.5010 0.4652
1.2504 -11.9037 -12.1139 0.7261 -0.6871 0.0254
6.4718 -6.1106 9.4549 0.1075 -0.0971 0.9894
-6.3267 3.9211 -11.9114 0.0299 -0.0330 -0.9990
-0.2988 14.1947 6.6181 -0.4739 0.8710 -0.1294
-5.7466 -5.0577 12.9300 -0.8196 -0.5653 -0.0938
-6.1107 -3.3116 12.9457 -0.8663 -0.4725 -0.1624
2.8551 11.2100 -11.6394 0.5033 0.8220 -0.2665
-3.3925 -13.5482 2.3128 -0.1292 -0.9916 0.0091
-0.6758 -14.6279 4.2665 -0.0222 -0.9400 0.3405
1.6716 5.7003 -18.5454 0.7805 0.4269 -0.4567
5.3710 -11.2315 2.3190 0.3941 -0.4644 0.7931
